data_8107280
loop_
_publ_author_name
'Reiss, Guido J.'
'Wyshusek, Maik'
'Rheinl\"ander, Jana C.'

_publ_section_title
;
 An I 6 2 &#x2212; ${\mathrm{I}}_{6}^{2-}$ anion in the crystal structure
 of theophyllinium triiodide monohydrate, C7H11I3N4O3
;
_journal_issue 6
_journal_name_full 'Zeitschrift f\"ur Kristallographie - New Crystal Structures'
_journal_page_first 1017
_journal_page_last 1020
_journal_paper_doi 10.1515/ncrs-2022-0358
_journal_volume 237
_journal_year 2022
_chemical_formula_sum 'C7 H11 I3 N4 O3'
_chemical_formula_weight 579.90
_space_group_crystal_system triclinic
_space_group_IT_number 2
_space_group_name_Hall '-P 1'
_space_group_name_H-M_alt 'P -1'
_atom_sites_solution_hydrogens mixed
_atom_sites_solution_primary direct
_atom_sites_solution_secondary difmap
_cell_angle_alpha 76.2062(14)
_cell_angle_beta 88.2421(13)
_cell_angle_gamma 89.4102(13)
_cell_formula_units_Z 4
_cell_length_a 9.28478(14)
_cell_length_b 12.2214(2)
_cell_length_c 13.4088(2)
_cell_measurement_reflns_used 45745
_cell_measurement_temperature 100(2)
_cell_measurement_theta_max 34.8800
_cell_measurement_theta_min 2.1980
_cell_volume 1476.95(4)
_computing_cell_refinement 'CrysAlisPro 1.171.42.58a (Rigaku OD, 2022)'
_computing_data_collection 'CrysAlisPro 1.171.42.58a (Rigaku OD, 2022)'
_computing_data_reduction 'CrysAlisPro 1.171.42.58a (Rigaku OD, 2022)'
_computing_molecular_graphics 'Diamond 4.5.2 (Crystal Impact, 2018)'
_computing_structure_refinement 'SHELXL-2019/2 (Sheldrick, 2019)'
_computing_structure_solution 'SHELXS (Sheldrick, 2018)'
_diffrn_ambient_temperature 100(2)
_diffrn_detector_area_resol_mean 10.0000
_diffrn_measured_fraction_theta_full 0.998
_diffrn_measured_fraction_theta_max 0.998
_diffrn_measurement_device_type 'XtaLAB Synergy, Dualflex, HyPix'
_diffrn_measurement_method '\w scans'
_diffrn_radiation_type MoK\a
_diffrn_radiation_wavelength 0.71073
_diffrn_reflns_av_R_equivalents 0.0283
_diffrn_reflns_av_unetI/netI 0.0164
_diffrn_reflns_Laue_measured_fraction_full 0.998
_diffrn_reflns_Laue_measured_fraction_max 0.998
_diffrn_reflns_limit_h_max 14
_diffrn_reflns_limit_h_min -14
_diffrn_reflns_limit_k_max 18
_diffrn_reflns_limit_k_min -18
_diffrn_reflns_limit_l_max 20
_diffrn_reflns_limit_l_min -20
_diffrn_reflns_number 64027
_diffrn_reflns_point_group_measured_fraction_full 0.998
_diffrn_reflns_point_group_measured_fraction_max 0.998
_diffrn_reflns_theta_full 32.500
_diffrn_reflns_theta_max 32.500
_diffrn_reflns_theta_min 4.082
_diffrn_source 'PhotonJet (Mo) X-ray Source'
_exptl_absorpt_coefficient_mu 6.352
_exptl_absorpt_correction_T_max 0.855
_exptl_absorpt_correction_T_min 0.499
_exptl_absorpt_correction_type analytical
_exptl_absorpt_process_details
;
CrysAlisPro 1.171.41.93a (Rigaku Oxford Diffraction, 2020)
Analytical numeric absorption correction using a multifaceted crystal
model based on expressions derived by R.C. Clark & J.S. Reid.
(Clark, R. C. & Reid, J. S. (1995). Acta Cryst. A51, 887-897)
Empirical absorption correction using spherical harmonics,
implemented in SCALE3 ABSPACK scaling algorithm.
;
_exptl_crystal_colour black
_exptl_crystal_density_diffrn 2.608
_exptl_crystal_description block
_exptl_crystal_F_000 1056
_exptl_crystal_size_max 0.156
_exptl_crystal_size_mid 0.091
_exptl_crystal_size_min 0.030
_refine_diff_density_max 2.262
_refine_diff_density_min -1.748
_refine_diff_density_rms 0.109
_refine_ls_extinction_coef .
_refine_ls_extinction_method none
_refine_ls_goodness_of_fit_ref 1.052
_refine_ls_hydrogen_treatment mixed
_refine_ls_matrix_type full
_refine_ls_number_parameters 342
_refine_ls_number_reflns 10661
_refine_ls_number_restraints 0
_refine_ls_restrained_S_all 1.052
_refine_ls_R_factor_all 0.0243
_refine_ls_R_factor_gt 0.0197
_refine_ls_shift/su_max 0.003
_refine_ls_shift/su_mean 0.000
_refine_ls_structure_factor_coef Fsqd
_refine_ls_weighting_details 'w=1/[\s^2^(Fo^2^)+(0.02P)^2^+2.000P] where P=(Fo^2^+2Fc^2^)/3'
_refine_ls_weighting_scheme calc
_refine_ls_wR_factor_gt 0.0469
_refine_ls_wR_factor_ref 0.0493
_reflns_Friedel_coverage 0.000
_reflns_Friedel_fraction_full .
_reflns_Friedel_fraction_max .
_reflns_number_gt 9468
_reflns_number_total 10661
_reflns_threshold_expression 'I > 2\s(I)'
_cod_data_source_file suppl_j_ncrs-2022-0358_suppl.cif
_cod_data_source_block Theowhat_I8_auto_a
_cod_depositor_comments
;
The following automatic conversions were performed:

data item '_atom_sites_solution_primary' value 'Direct methods' was
changed to 'direct'.

Automatic conversion script
Id: cif_fix_values 8738 2021-04-28 16:35:53Z antanas 
;
_cod_database_code 8107280
_shelx_space_group_comment
;
The symmetry employed for this shelxl refinement is uniquely defined
by the following loop, which should always be used as a source of
symmetry information in preference to the above space-group names.
They are only intended as comments.
;

loop_
_space_group_symop_operation_xyz
'x, y, z'
'-x, -y, -z'

loop_
_atom_site_label
_atom_site_type_symbol
_atom_site_fract_x
_atom_site_fract_y
_atom_site_fract_z
_atom_site_U_iso_or_equiv
_atom_site_adp_type
_atom_site_occupancy
_atom_site_site_symmetry_order
_atom_site_calc_flag
_atom_site_refinement_flags_posn
_atom_site_refinement_flags_adp
_atom_site_refinement_flags_occupancy
_atom_site_disorder_assembly
_atom_site_disorder_group
I1 I 0.500000 0.500000 0.000000 0.02532(4) Uani 1 2 d S . P . .
I2 I 0.72732(2) 0.33676(2) 0.07837(2) 0.02769(3) Uani 1 1 d . . . . .
I3 I 1.000000 0.000000 0.000000 0.02295(4) Uani 1 2 d S . P . .
I4 I 1.02609(2) 0.02172(2) 0.21160(2) 0.03136(4) Uani 1 1 d . . . . .
I5 I 0.57743(2) 0.54620(2) 0.33657(2) 0.02765(3) Uani 1 1 d . . . . .
I6 I 0.73787(2) 0.70545(2) 0.42497(2) 0.02148(3) Uani 1 1 d . . . . .
I7 I 0.88759(2) 0.87813(2) 0.49904(2) 0.02638(3) Uani 1 1 d . . . . .
O1 O 0.41956(15) 0.16286(12) 1.23298(11) 0.0185(3) Uani 1 1 d . . . . .
O2 O 0.08812(15) 0.44441(12) 1.14120(10) 0.0167(2) Uani 1 1 d . . . . .
O3 O 0.60392(16) 0.14289(12) 0.75245(12) 0.0196(3) Uani 1 1 d . . . . .
O4 O 0.92322(14) 0.43309(11) 0.64932(10) 0.0156(2) Uani 1 1 d . . . . .
O1W O 0.32904(16) 0.09026(13) 0.81330(12) 0.0185(3) Uani 1 1 d . . . . .
H1W H 0.276(5) 0.079(4) 0.779(4) 0.070 Uiso 1 1 d . U . . .
H2W H 0.404(5) 0.100(4) 0.787(4) 0.070 Uiso 1 1 d . U . . .
O2W O 0.68244(17) 0.10492(12) 0.31027(12) 0.0188(3) Uani 1 1 d . . . . .
H3W H 0.749(5) 0.102(4) 0.273(4) 0.070 Uiso 1 1 d . U . . .
H4W H 0.613(5) 0.126(4) 0.271(4) 0.070 Uiso 1 1 d . U . . .
N1 N 0.25906(16) 0.30691(12) 1.18344(11) 0.0127(2) Uani 1 1 d . . . . .
N2 N 0.33499(16) 0.19142(13) 1.07175(12) 0.0140(3) Uani 1 1 d . . . . .
N3 N 0.22853(17) 0.24766(13) 0.90240(12) 0.0134(3) Uani 1 1 d . . . . .
H3 H 0.269(4) 0.204(3) 0.874(3) 0.040(9) Uiso 1 1 d . . . . .
N4 N 0.09020(17) 0.38360(13) 0.93048(12) 0.0136(3) Uani 1 1 d . . . . .
H4 H 0.036(3) 0.433(3) 0.922(2) 0.024(7) Uiso 1 1 d . . . . .
N5 N 0.76286(16) 0.28713(13) 0.69941(12) 0.0137(3) Uani 1 1 d . . . . .
N6 N 0.67551(17) 0.18425(13) 0.58392(12) 0.0149(3) Uani 1 1 d . . . . .
N7 N 0.76881(17) 0.25466(13) 0.40763(12) 0.0146(3) Uani 1 1 d . . . . .
H7 H 0.737(4) 0.208(3) 0.378(3) 0.037(9) Uiso 1 1 d . . . . .
N8 N 0.90281(17) 0.39127(13) 0.43327(12) 0.0139(3) Uani 1 1 d . . . . .
H8 H 0.959(3) 0.444(3) 0.422(2) 0.029(8) Uiso 1 1 d . . . . .
C1 C 0.34262(18) 0.21677(15) 1.16653(14) 0.0138(3) Uani 1 1 d . . . . .
C2 C 0.16130(18) 0.37001(14) 1.11619(13) 0.0126(3) Uani 1 1 d . . . . .
C3 C 0.16029(18) 0.33834(14) 1.02042(13) 0.0122(3) Uani 1 1 d . . . . .
C4 C 0.13298(19) 0.32846(15) 0.86107(14) 0.0142(3) Uani 1 1 d . . . . .
H4A H 0.101217 0.343470 0.792438 0.017 Uiso 1 1 calc R U . . .
C5 C 0.24671(18) 0.25369(14) 1.00170(13) 0.0117(3) Uani 1 1 d . . . . .
C6 C 0.4201(2) 0.09643(17) 1.05228(17) 0.0214(4) Uani 1 1 d . . . . .
H6A H 0.401621 0.029425 1.107913 0.032 Uiso 1 1 calc R U . . .
H6B H 0.522839 0.115106 1.049107 0.032 Uiso 1 1 calc R U . . .
H6C H 0.392834 0.081339 0.986830 0.032 Uiso 1 1 calc R U . . .
C7 C 0.2848(2) 0.34158(18) 1.27933(15) 0.0201(4) Uani 1 1 d . . . . .
H7A H 0.211494 0.396645 1.289020 0.030 Uiso 1 1 calc R U . . .
H7B H 0.380586 0.375655 1.275285 0.030 Uiso 1 1 calc R U . . .
H7C H 0.279616 0.275510 1.337465 0.030 Uiso 1 1 calc R U . . .
C8 C 0.67575(19) 0.20124(15) 0.68211(14) 0.0149(3) Uani 1 1 d . . . . .
C9 C 0.84730(18) 0.36076(14) 0.62594(13) 0.0126(3) Uani 1 1 d . . . . .
C10 C 0.83601(19) 0.34098(15) 0.52618(13) 0.0129(3) Uani 1 1 d . . . . .
C11 C 0.8603(2) 0.33829(16) 0.36381(14) 0.0157(3) Uani 1 1 d . . . . .
H11 H 0.890156 0.356637 0.293400 0.019 Uiso 1 1 calc R U . . .
C12 C 0.75388(18) 0.25518(14) 0.50885(13) 0.0132(3) Uani 1 1 d . . . . .
C13 C 0.5931(2) 0.08943(16) 0.56482(17) 0.0203(4) Uani 1 1 d . . . . .
H13A H 0.493918 0.113672 0.548487 0.030 Uiso 1 1 calc R U . . .
H13B H 0.592654 0.027091 0.626305 0.030 Uiso 1 1 calc R U . . .
H13C H 0.638013 0.064361 0.506951 0.030 Uiso 1 1 calc R U . . .
C14 C 0.7572(2) 0.30077(17) 0.80578(14) 0.0179(3) Uani 1 1 d . . . . .
H14A H 0.805933 0.370717 0.808440 0.027 Uiso 1 1 calc R U . . .
H14B H 0.805391 0.236699 0.850665 0.027 Uiso 1 1 calc R U . . .
H14C H 0.656419 0.303973 0.828954 0.027 Uiso 1 1 calc R U . . .

loop_
_atom_site_aniso_label
_atom_site_aniso_U_11
_atom_site_aniso_U_22
_atom_site_aniso_U_33
_atom_site_aniso_U_23
_atom_site_aniso_U_13
_atom_site_aniso_U_12
I1 0.02535(9) 0.03451(10) 0.01551(8) -0.00452(7) 0.00315(6) -0.01757(8)
I2 0.03036(7) 0.03349(7) 0.01791(6) -0.00320(5) 0.00082(5) -0.01233(6)
I3 0.01694(8) 0.02333(8) 0.02618(9) -0.00170(7) 0.00545(6) -0.00572(6)
I4 0.01723(6) 0.05085(10) 0.02675(7) -0.01102(6) 0.00289(5) -0.00268(6)
I5 0.02147(6) 0.03136(7) 0.03054(7) -0.00764(6) -0.00721(5) 0.00561(5)
I6 0.02015(6) 0.02682(6) 0.01567(5) -0.00185(4) -0.00071(4) 0.00923(5)
I7 0.02523(7) 0.02115(6) 0.03147(7) -0.00391(5) -0.00155(5) 0.00678(5)
O1 0.0168(6) 0.0191(6) 0.0176(6) -0.0003(5) -0.0046(5) 0.0050(5)
O2 0.0200(6) 0.0164(6) 0.0148(6) -0.0056(5) -0.0036(5) 0.0065(5)
O3 0.0177(6) 0.0181(6) 0.0216(7) -0.0022(5) 0.0047(5) -0.0044(5)
O4 0.0173(6) 0.0164(6) 0.0139(6) -0.0052(5) 0.0002(5) -0.0044(5)
O1W 0.0165(6) 0.0186(6) 0.0218(7) -0.0079(5) 0.0024(5) 0.0001(5)
O2W 0.0179(6) 0.0190(6) 0.0217(7) -0.0085(5) -0.0065(5) 0.0020(5)
N1 0.0146(6) 0.0119(6) 0.0111(6) -0.0018(5) -0.0022(5) 0.0017(5)
N2 0.0137(6) 0.0135(6) 0.0147(6) -0.0031(5) -0.0029(5) 0.0045(5)
N3 0.0140(6) 0.0134(6) 0.0135(6) -0.0044(5) -0.0010(5) 0.0014(5)
N4 0.0139(6) 0.0140(6) 0.0129(6) -0.0029(5) -0.0025(5) 0.0044(5)
N5 0.0136(6) 0.0146(6) 0.0129(6) -0.0034(5) 0.0011(5) -0.0020(5)
N6 0.0136(6) 0.0135(6) 0.0181(7) -0.0049(5) 0.0017(5) -0.0033(5)
N7 0.0155(7) 0.0147(6) 0.0149(7) -0.0056(5) -0.0025(5) -0.0022(5)
N8 0.0150(6) 0.0144(6) 0.0126(6) -0.0035(5) -0.0009(5) -0.0028(5)
C1 0.0111(7) 0.0133(7) 0.0159(7) -0.0014(6) -0.0011(6) 0.0001(5)
C2 0.0126(7) 0.0122(7) 0.0126(7) -0.0023(5) -0.0011(5) 0.0006(5)
C3 0.0130(7) 0.0121(7) 0.0116(7) -0.0028(5) -0.0021(5) 0.0017(5)
C4 0.0144(7) 0.0151(7) 0.0130(7) -0.0032(6) -0.0011(6) 0.0010(6)
C5 0.0107(7) 0.0115(7) 0.0128(7) -0.0027(5) -0.0014(5) 0.0016(5)
C6 0.0215(9) 0.0189(8) 0.0255(9) -0.0081(7) -0.0053(7) 0.0108(7)
C7 0.0246(9) 0.0233(9) 0.0139(8) -0.0065(7) -0.0064(7) 0.0037(7)
C8 0.0131(7) 0.0133(7) 0.0181(8) -0.0036(6) 0.0012(6) -0.0002(6)
C9 0.0123(7) 0.0120(7) 0.0132(7) -0.0022(6) -0.0007(5) 0.0006(5)
C10 0.0126(7) 0.0127(7) 0.0133(7) -0.0030(6) 0.0004(5) -0.0013(5)
C11 0.0162(7) 0.0173(8) 0.0141(7) -0.0042(6) -0.0022(6) -0.0014(6)
C12 0.0125(7) 0.0127(7) 0.0145(7) -0.0035(6) -0.0006(5) -0.0001(5)
C13 0.0172(8) 0.0157(8) 0.0305(10) -0.0110(7) 0.0039(7) -0.0054(6)
C14 0.0182(8) 0.0221(8) 0.0133(7) -0.0039(6) 0.0011(6) -0.0031(7)

loop_
_atom_type_symbol
_atom_type_description
_atom_type_scat_dispersion_real
_atom_type_scat_dispersion_imag
_atom_type_scat_source
C C 0.0181 0.0091 'International Tables Vol C Tables 4.2.6.8 and 6.1.1.4'
H H 0.0000 0.0000 'International Tables Vol C Tables 4.2.6.8 and 6.1.1.4'
N N 0.0311 0.0180 'International Tables Vol C Tables 4.2.6.8 and 6.1.1.4'
O O 0.0492 0.0322 'International Tables Vol C Tables 4.2.6.8 and 6.1.1.4'
I I -0.3257 6.8362 'International Tables Vol C Tables 4.2.6.8 and 6.1.1.4'

loop_
_exptl_crystal_face_index_h
_exptl_crystal_face_index_k
_exptl_crystal_face_index_l
_exptl_crystal_face_perp_dist
0 1 0 0.0200
0 -1 0 0.0100
1 2 0 0.0300
-1 -2 0 0.0350
0 1 1 0.0435
0 -1 -1 0.0245
0 -1 2 0.0269
1 -1 0 0.0480
1 1 2 0.0400
-2 1 -2 0.0909
0 1 -1 0.0380
-2 -1 2 0.0660

loop_
_geom_angle_atom_site_label_1
_geom_angle_atom_site_label_2
_geom_angle_atom_site_label_3
_geom_angle
_geom_angle_site_symmetry_1
_geom_angle_site_symmetry_3
I2 I1 I2 180.0 . 2_665
I4 I3 I4 180.0 . 2_755
I7 I6 I5 175.259(6) . .
H1W O1W H2W 112(5) . .
H3W O2W H4W 104(4) . .
C2 N1 C1 126.31(15) . .
C2 N1 C7 117.59(15) . .
C1 N1 C7 116.00(15) . .
C5 N2 C1 118.49(15) . .
C5 N2 C6 122.78(15) . .
C1 N2 C6 118.72(15) . .
C4 N3 C5 107.33(15) . .
C4 N3 H3 127(3) . .
C5 N3 H3 126(3) . .
C4 N4 C3 108.28(15) . .
C4 N4 H4 125(2) . .
C3 N4 H4 126(2) . .
C9 N5 C8 126.22(15) . .
C9 N5 C14 118.92(15) . .
C8 N5 C14 114.82(15) . .
C12 N6 C8 118.34(15) . .
C12 N6 C13 122.54(16) . .
C8 N6 C13 119.11(16) . .
C11 N7 C12 107.21(15) . .
C11 N7 H7 124(2) . .
C12 N7 H7 128(2) . .
C11 N8 C10 107.94(15) . .
C11 N8 H8 124(2) . .
C10 N8 H8 128(2) . .
O1 C1 N2 121.34(16) . .
O1 C1 N1 121.13(17) . .
N2 C1 N1 117.53(15) . .
O2 C2 N1 120.76(16) . .
O2 C2 C3 126.90(16) . .
N1 C2 C3 112.34(15) . .
C5 C3 N4 106.63(15) . .
C5 C3 C2 121.52(16) . .
N4 C3 C2 131.71(16) . .
N4 C4 N3 109.76(15) . .
N4 C4 H4A 125.1 . .
N3 C4 H4A 125.1 . .
N2 C5 N3 128.33(15) . .
N2 C5 C3 123.66(16) . .
N3 C5 C3 108.00(15) . .
N2 C6 H6A 109.5 . .
N2 C6 H6B 109.5 . .
H6A C6 H6B 109.5 . .
N2 C6 H6C 109.5 . .
H6A C6 H6C 109.5 . .
H6B C6 H6C 109.5 . .
N1 C7 H7A 109.5 . .
N1 C7 H7B 109.5 . .
H7A C7 H7B 109.5 . .
N1 C7 H7C 109.5 . .
H7A C7 H7C 109.5 . .
H7B C7 H7C 109.5 . .
O3 C8 N6 121.70(17) . .
O3 C8 N5 120.49(17) . .
N6 C8 N5 117.80(15) . .
O4 C9 N5 121.39(16) . .
O4 C9 C10 126.16(16) . .
N5 C9 C10 112.44(15) . .
C12 C10 N8 106.48(15) . .
C12 C10 C9 121.81(16) . .
N8 C10 C9 131.61(16) . .
N8 C11 N7 110.08(16) . .
N8 C11 H11 125.0 . .
N7 C11 H11 125.0 . .
N6 C12 N7 128.41(16) . .
N6 C12 C10 123.30(16) . .
N7 C12 C10 108.28(15) . .
N6 C13 H13A 109.5 . .
N6 C13 H13B 109.5 . .
H13A C13 H13B 109.5 . .
N6 C13 H13C 109.5 . .
H13A C13 H13C 109.5 . .
H13B C13 H13C 109.5 . .
N5 C14 H14A 109.5 . .
N5 C14 H14B 109.5 . .
H14A C14 H14B 109.5 . .
N5 C14 H14C 109.5 . .
H14A C14 H14C 109.5 . .
H14B C14 H14C 109.5 . .

loop_
_geom_bond_atom_site_label_1
_geom_bond_atom_site_label_2
_geom_bond_distance
_geom_bond_site_symmetry_2
I1 I2 2.93067(18) .
I1 I2 2.93069(18) 2_665
I3 I4 2.92957(16) .
I3 I4 2.92962(16) 2_755
I5 I6 2.9463(2) .
I6 I7 2.9183(2) .
O1 C1 1.220(2) .
O2 C2 1.233(2) .
O3 C8 1.222(2) .
O4 C9 1.239(2) .
O1W H1W 0.72(5) .
O1W H2W 0.77(5) .
O2W H3W 0.79(5) .
O2W H4W 0.85(5) .
N1 C2 1.391(2) .
N1 C1 1.399(2) .
N1 C7 1.473(2) .
N2 C5 1.352(2) .
N2 C1 1.382(2) .
N2 C6 1.468(2) .
N3 C4 1.349(2) .
N3 C5 1.367(2) .
N3 H3 0.81(4) .
N4 C4 1.323(2) .
N4 C3 1.381(2) .
N4 H4 0.77(3) .
N5 C9 1.393(2) .
N5 C8 1.398(2) .
N5 C14 1.474(2) .
N6 C12 1.359(2) .
N6 C8 1.381(2) .
N6 C13 1.471(2) .
N7 C11 1.346(2) .
N7 C12 1.362(2) .
N7 H7 0.83(4) .
N8 C11 1.326(2) .
N8 C10 1.382(2) .
N8 H8 0.81(3) .
C2 C3 1.427(2) .
C3 C5 1.368(2) .
C4 H4A 0.9500 .
C6 H6A 0.9800 .
C6 H6B 0.9800 .
C6 H6C 0.9800 .
C7 H7A 0.9800 .
C7 H7B 0.9800 .
C7 H7C 0.9800 .
C9 C10 1.422(2) .
C10 C12 1.371(2) .
C11 H11 0.9500 .
C13 H13A 0.9800 .
C13 H13B 0.9800 .
C13 H13C 0.9800 .
C14 H14A 0.9800 .
C14 H14B 0.9800 .
C14 H14C 0.9800 .

loop_
_geom_hbond_atom_site_label_D
_geom_hbond_atom_site_label_H
_geom_hbond_atom_site_label_A
_geom_hbond_distance_DH
_geom_hbond_distance_HA
_geom_hbond_distance_DA
_geom_hbond_angle_DHA
_geom_hbond_site_symmetry_A
_geom_hbond_publ_flag
O1W H1W I4 0.72(5) 3.06(5) 3.6380(15) 140(4) 2_656 yes
O1W H1W O2W 0.72(5) 2.80(5) 3.217(2) 119(4) 2_656 yes
O1W H2W O3 0.77(5) 1.94(5) 2.692(2) 164(5) . yes
O2W H3W I4 0.79(5) 2.90(5) 3.6442(16) 156(4) . yes
O2W H3W O1W 0.79(5) 2.95(5) 3.217(2) 102(4) 2_656 yes
O2W H4W O1 0.85(5) 1.90(5) 2.702(2) 157(4) 1_554 yes
N3 H3 O1W 0.81(4) 1.84(4) 2.644(2) 169(3) . yes
N4 H4 O2 0.77(3) 1.93(3) 2.673(2) 163(3) 2_567 yes
N7 H7 O2W 0.83(4) 1.80(4) 2.633(2) 175(3) . yes
N8 H8 O4 0.81(3) 1.91(3) 2.697(2) 162(3) 2_766 yes
